data_1001598
loop_
_publ_author_name
'Borel, M M'
'Guesdon, A'
'Leclaire, A'
'Grandin, A'
'Raveau, B'

_publ_section_title
;
New mixed-valent molybdenum monophosphates with the KMo~3~P~2~O~14~
structure
;
_journal_coden_ASTM ZAACAB
_journal_name_full
;
Zeitschrift fuer Anorganische und Allgemeine Chemie
;
_journal_page_first 569
_journal_page_last 573
_journal_paper_doi 10.1002/zaac.19946200331
_journal_volume 620
_journal_year 1994
_chemical_formula_structural 'Ag (Mo3 P2 O14)'
_chemical_formula_sum 'Ag Mo3 O14 P2'
_chemical_name_systematic 'Silver phyllo-molybdophosphate *'
_space_group_IT_number 11
_symmetry_cell_setting monoclinic
_symmetry_Int_Tables_number 11
_symmetry_space_group_name_Hall '-P 2yb'
_symmetry_space_group_name_H-M 'P 1 21/m 1'
_cell_angle_alpha 90
_cell_angle_beta 111.66(1)
_cell_angle_gamma 90
_cell_formula_units_Z 2
_cell_length_a 8.174(1)
_cell_length_b 6.392(1)
_cell_length_c 10.550(1)
_cell_volume 512.3
_exptl_crystal_density_meas 4.4
_refine_ls_R_factor_all 0.026
_cod_database_code 1001598

loop_
_symmetry_equiv_pos_as_xyz
x,y,z
-x,1/2+y,-z
-x,-y,-z
x,1/2-y,z

loop_
_atom_site_label
_atom_site_type_symbol
_atom_site_symmetry_multiplicity
_atom_site_Wyckoff_symbol
_atom_site_fract_x
_atom_site_fract_y
_atom_site_fract_z
_atom_site_occupancy
_atom_site_attached_hydrogens
_atom_site_calc_flag
Mo1 Mo5+ 2 e 0.24667(6) 0.25 0.00951(5) 1. 0 d
Mo2 Mo6+ 2 e 0.26239(6) 0.25 0.33002(5) 1. 0 d
Mo3 Mo6+ 2 e 0.83041(6) 0.25 0.37756(5) 1. 0 d
P1 P5+ 2 e 0.8443(2) 0.25 0.0618(1) 1. 0 d
P2 P5+ 2 e 0.1202(3) 0.75 0.3002(1) 1. 0 d
Ag1 Ag1+ 2 e 0.49748(7) 0.75 0.25652(6) 1. 0 d
O1 O2- 2 e 0.4030(6) 0.25 -0.0565(5) 1. 0 d
O2 O2- 2 e 0.0356(6) 0.25 0.8342(4) 1. 0 d
O3 O2- 4 f 0.2297(4) 0.5602(5) 0.0300(3) 1. 0 d
O4 O2- 2 e 0.3731(5) 0.25 0.2039(4) 1. 0 d
O5 O2- 2 e 0.0459(5) 0.25 0.1155(4) 1. 0 d
O6 O2- 2 e 0.4363(5) 0.25 0.4770(4) 1. 0 d
O7 O2- 2 e 0.0711(5) 0.25 0.3862(4) 1. 0 d
O8 O2- 4 f 0.2403(4) 0.5613(4) 0.3100(3) 1. 0 d
O9 O2- 4 f 0.7066(4) 0.0337(6) 0.3683(3) 1. 0 d
O10 O2- 2 e 0.7767(5) 0.25 0.1769(4) 1. 0 d
O11 O2- 2 e 0.9474(5) 0.25 0.5827(4) 1. 0 d

loop_
_atom_type_symbol
_atom_type_oxidation_number
Mo5+ 5.000
Mo6+ 6.000
P5+ 5.000
Ag1+ 1.000
O2- -2.000
